data_4515738
loop_
_publ_author_name
'Luo, Yong'
'Teng, Huai-Long'
'Xue, Can'
'Nishiura, Masayoshi'
'Hou, Zhaomin'

_publ_section_title
;
 Yttrium-Catalyzed Regioselective \a-C--H Silylation of Methyl Sulfides
 with Hydrosilanes
;
_journal_issue 9
_journal_name_full 'ACS Catalysis'
_journal_page_first 8027
_journal_paper_doi 10.1021/acscatal.8b02405
_journal_volume 8
_journal_year 2018
_chemical_formula_moiety 'C50 H66 S2 Y2'
_chemical_formula_sum 'C50 H66 S2 Y2'
_chemical_formula_weight 908.96
_space_group_crystal_system triclinic
_space_group_IT_number 2
_space_group_name_Hall '-P 1'
_space_group_name_H-M_alt 'P -1'
_atom_sites_solution_hydrogens geom
_audit_creation_method SHELXL-2014/7
_cell_angle_alpha 94.507(2)
_cell_angle_beta 108.927(2)
_cell_angle_gamma 92.924(2)
_cell_formula_units_Z 1
_cell_length_a 10.3430(7)
_cell_length_b 10.6225(7)
_cell_length_c 10.6830(6)
_cell_measurement_reflns_used 256
_cell_measurement_temperature 173(2)
_cell_measurement_theta_max 25
_cell_measurement_theta_min 2
_cell_volume 1103.18(12)
_computing_structure_refinement 'SHELXL-2014/7 (Sheldrick, 2014)'
_diffrn_ambient_temperature 173(2)
_diffrn_measured_fraction_theta_full 0.995
_diffrn_measured_fraction_theta_max 0.995
_diffrn_measurement_device_type 'BrukerD8Quest with CMOS'
_diffrn_measurement_method 'phi and omega scan'
_diffrn_radiation_type MoK\a
_diffrn_radiation_wavelength 0.71073
_diffrn_reflns_av_R_equivalents 0.0643
_diffrn_reflns_av_unetI/netI 0.0466
_diffrn_reflns_Laue_measured_fraction_full 0.995
_diffrn_reflns_Laue_measured_fraction_max 0.995
_diffrn_reflns_limit_h_max 12
_diffrn_reflns_limit_h_min -12
_diffrn_reflns_limit_k_max 12
_diffrn_reflns_limit_k_min -12
_diffrn_reflns_limit_l_max 12
_diffrn_reflns_limit_l_min -10
_diffrn_reflns_number 18427
_diffrn_reflns_point_group_measured_fraction_full 0.995
_diffrn_reflns_point_group_measured_fraction_max 0.995
_diffrn_reflns_theta_full 25.068
_diffrn_reflns_theta_max 25.068
_diffrn_reflns_theta_min 1.929
_exptl_absorpt_coefficient_mu 2.745
_exptl_absorpt_correction_T_max 0.745
_exptl_absorpt_correction_T_min 0.627
_exptl_absorpt_correction_type multi-scan
_exptl_absorpt_process_details SADABS
_exptl_crystal_colour colorless
_exptl_crystal_density_diffrn 1.368
_exptl_crystal_description palte
_exptl_crystal_F_000 476
_exptl_crystal_size_max 0.300
_exptl_crystal_size_mid 0.250
_exptl_crystal_size_min 0.220
_refine_diff_density_max 1.146
_refine_diff_density_min -0.740
_refine_diff_density_rms 0.114
_refine_ls_extinction_method none
_refine_ls_goodness_of_fit_ref 1.022
_refine_ls_hydrogen_treatment constr
_refine_ls_matrix_type full
_refine_ls_number_parameters 246
_refine_ls_number_reflns 3909
_refine_ls_number_restraints 0
_refine_ls_restrained_S_all 1.022
_refine_ls_R_factor_all 0.0501
_refine_ls_R_factor_gt 0.0463
_refine_ls_shift/su_max 0.001
_refine_ls_shift/su_mean 0.000
_refine_ls_structure_factor_coef Fsqd
_refine_ls_weighting_details 'w=1/[\s^2^(Fo^2^)+(0.0800P)^2^+7.0616P] where P=(Fo^2^+2Fc^2^)/3'
_refine_ls_weighting_scheme calc
_refine_ls_wR_factor_gt 0.1549
_refine_ls_wR_factor_ref 0.1574
_reflns_Friedel_coverage 0.000
_reflns_number_gt 3631
_reflns_number_total 3909
_reflns_threshold_expression 'I > 2\s(I)'
_cod_data_source_file cs8b02405_si_003.cif
_cod_data_source_block shelx
_cod_database_code 4515738
_shelx_shelxl_version_number 2014/7
_shelx_space_group_comment
;
The symmetry employed for this shelxl refinement is uniquely defined
by the following loop, which should always be used as a source of
symmetry information in preference to the above space-group names.
They are only intended as comments.
;
_shelx_estimated_absorpt_t_min 0.493
_shelx_estimated_absorpt_t_max 0.583

loop_
_space_group_symop_operation_xyz
'x, y, z'
'-x, -y, -z'

loop_
_atom_site_label
_atom_site_type_symbol
_atom_site_fract_x
_atom_site_fract_y
_atom_site_fract_z
_atom_site_U_iso_or_equiv
_atom_site_adp_type
_atom_site_occupancy
_atom_site_site_symmetry_order
_atom_site_calc_flag
_atom_site_refinement_flags_posn
_atom_site_refinement_flags_adp
Y1 Y 0.34254(5) 0.34534(4) 0.29198(4) 0.01540(18) Uani 1 1 d . .
S1 S 0.33147(13) 0.41965(12) 0.55446(12) 0.0195(3) Uani 1 1 d . .
C1 C 0.4978(5) 0.5408(5) 0.3353(6) 0.0238(11) Uani 1 1 d . .
H1A H 0.5025 0.5567 0.2467 0.029 Uiso 1 1 calc R U
H1B H 0.4446 0.6082 0.3588 0.029 Uiso 1 1 calc R U
C2 C 0.2681(6) 0.2802(5) 0.6077(5) 0.0200(10) Uani 1 1 d . .
C3 C 0.1265(6) 0.2529(6) 0.5663(6) 0.0281(12) Uani 1 1 d . .
H3 H 0.0675 0.3064 0.5105 0.034 Uiso 1 1 calc R U
C4 C 0.0714(7) 0.1475(6) 0.6066(7) 0.0353(14) Uani 1 1 d . .
H4 H -0.0252 0.1296 0.5794 0.042 Uiso 1 1 calc R U
C5 C 0.1572(7) 0.0689(6) 0.6863(7) 0.0386(15) Uani 1 1 d . .
H5 H 0.1195 -0.0035 0.7132 0.046 Uiso 1 1 calc R U
C6 C 0.2981(7) 0.0953(5) 0.7270(6) 0.0333(14) Uani 1 1 d . .
H6 H 0.3568 0.0409 0.7818 0.040 Uiso 1 1 calc R U
C7 C 0.3539(6) 0.2014(5) 0.6879(5) 0.0256(12) Uani 1 1 d . .
H7 H 0.4506 0.2195 0.7161 0.031 Uiso 1 1 calc R U
C8 C 0.4832(6) 0.1641(5) 0.4125(5) 0.0229(11) Uani 1 1 d . .
H8 H 0.5102 0.1750 0.5068 0.027 Uiso 1 1 calc R U
C9 C 0.5603(6) 0.2108(5) 0.3355(6) 0.0246(12) Uani 1 1 d . .
C10 C 0.4810(6) 0.1774(5) 0.2004(6) 0.0249(12) Uani 1 1 d . .
C11 C 0.3595(6) 0.1058(5) 0.1955(5) 0.0221(11) Uani 1 1 d . .
C12 C 0.3602(5) 0.0992(5) 0.3272(5) 0.0203(11) Uani 1 1 d . .
C13 C 0.7056(6) 0.2665(6) 0.3858(7) 0.0369(15) Uani 1 1 d . .
H13A H 0.7363 0.2807 0.4831 0.055 Uiso 1 1 calc R U
H13B H 0.7639 0.2080 0.3583 0.055 Uiso 1 1 calc R U
H13C H 0.7118 0.3473 0.3489 0.055 Uiso 1 1 calc R U
C14 C 0.5266(7) 0.2020(6) 0.0835(7) 0.0375(15) Uani 1 1 d . .
H14A H 0.4536 0.1701 0.0007 0.056 Uiso 1 1 calc R U
H14B H 0.5463 0.2934 0.0841 0.056 Uiso 1 1 calc R U
H14C H 0.6095 0.1587 0.0896 0.056 Uiso 1 1 calc R U
C15 C 0.2603(6) 0.0303(6) 0.0749(6) 0.0311(13) Uani 1 1 d . .
H15A H 0.2808 0.0517 -0.0046 0.047 Uiso 1 1 calc R U
H15B H 0.2686 -0.0603 0.0838 0.047 Uiso 1 1 calc R U
H15C H 0.1666 0.0503 0.0668 0.047 Uiso 1 1 calc R U
C16 C 0.2559(6) 0.0218(5) 0.3674(6) 0.0277(12) Uani 1 1 d . .
H16A H 0.1804 -0.0128 0.2876 0.041 Uiso 1 1 calc R U
H16B H 0.2997 -0.0480 0.4154 0.041 Uiso 1 1 calc R U
H16C H 0.2202 0.0759 0.4250 0.041 Uiso 1 1 calc R U
C17 C 0.1489(5) 0.3217(5) 0.0646(5) 0.0204(11) Uani 1 1 d . .
H17 H 0.1535 0.2481 0.0102 0.024 Uiso 1 1 calc R U
C18 C 0.2119(6) 0.4393(6) 0.0641(6) 0.0294(13) Uani 1 1 d . .
C19 C 0.1802(6) 0.5218(5) 0.1589(6) 0.0283(13) Uani 1 1 d . .
C20 C 0.0978(5) 0.4514(5) 0.2166(6) 0.0260(12) Uani 1 1 d . .
C21 C 0.0768(5) 0.3249(5) 0.1566(5) 0.0235(11) Uani 1 1 d . .
C22 C 0.2883(7) 0.4761(8) -0.0276(7) 0.0439(17) Uani 1 1 d . .
H22A H 0.3024 0.3998 -0.0778 0.066 Uiso 1 1 calc R U
H22B H 0.3774 0.5200 0.0249 0.066 Uiso 1 1 calc R U
H22C H 0.2348 0.5324 -0.0895 0.066 Uiso 1 1 calc R U
C23 C 0.2082(7) 0.6641(6) 0.1771(7) 0.0429(17) Uani 1 1 d . .
H23A H 0.1769 0.6994 0.2489 0.064 Uiso 1 1 calc R U
H23B H 0.3069 0.6861 0.2001 0.064 Uiso 1 1 calc R U
H23C H 0.1590 0.6993 0.0943 0.064 Uiso 1 1 calc R U
C24 C 0.0271(6) 0.5069(6) 0.3076(7) 0.0361(14) Uani 1 1 d . .
H24A H -0.0233 0.4389 0.3338 0.054 Uiso 1 1 calc R U
H24B H 0.0954 0.5519 0.3870 0.054 Uiso 1 1 calc R U
H24C H -0.0372 0.5662 0.2614 0.054 Uiso 1 1 calc R U
C25 C -0.0178(6) 0.2216(6) 0.1766(6) 0.0325(13) Uani 1 1 d . .
H25A H -0.0108 0.1425 0.1262 0.049 Uiso 1 1 calc R U
H25B H -0.1123 0.2456 0.1451 0.049 Uiso 1 1 calc R U
H25C H 0.0084 0.2096 0.2713 0.049 Uiso 1 1 calc R U

loop_
_atom_site_aniso_label
_atom_site_aniso_U_11
_atom_site_aniso_U_22
_atom_site_aniso_U_33
_atom_site_aniso_U_23
_atom_site_aniso_U_13
_atom_site_aniso_U_12
Y1 0.0136(3) 0.0139(3) 0.0167(3) 0.00164(17) 0.00238(18) -0.00035(17)
S1 0.0183(6) 0.0177(6) 0.0205(6) 0.0021(5) 0.0041(5) -0.0017(5)
C1 0.021(3) 0.021(3) 0.025(3) 0.002(2) 0.002(2) -0.007(2)
C2 0.026(3) 0.017(2) 0.017(2) -0.0006(19) 0.007(2) -0.001(2)
C3 0.024(3) 0.030(3) 0.031(3) 0.000(2) 0.012(2) -0.003(2)
C4 0.029(3) 0.034(3) 0.044(4) 0.001(3) 0.016(3) -0.009(3)
C5 0.049(4) 0.030(3) 0.040(4) 0.004(3) 0.021(3) -0.015(3)
C6 0.054(4) 0.021(3) 0.025(3) 0.006(2) 0.012(3) -0.001(3)
C7 0.027(3) 0.024(3) 0.023(3) 0.000(2) 0.007(2) -0.003(2)
C8 0.026(3) 0.019(3) 0.023(3) 0.004(2) 0.005(2) 0.008(2)
C9 0.021(3) 0.017(3) 0.035(3) 0.000(2) 0.007(2) 0.007(2)
C10 0.026(3) 0.022(3) 0.030(3) 0.000(2) 0.013(2) 0.005(2)
C11 0.025(3) 0.017(2) 0.025(3) 0.002(2) 0.009(2) 0.004(2)
C12 0.024(3) 0.014(2) 0.025(3) 0.000(2) 0.011(2) 0.004(2)
C13 0.024(3) 0.029(3) 0.054(4) -0.006(3) 0.009(3) 0.005(2)
C14 0.044(4) 0.039(4) 0.039(4) 0.004(3) 0.026(3) 0.004(3)
C15 0.031(3) 0.030(3) 0.030(3) -0.007(2) 0.011(3) -0.002(2)
C16 0.030(3) 0.021(3) 0.035(3) 0.004(2) 0.016(3) 0.000(2)
C17 0.016(2) 0.028(3) 0.015(2) 0.005(2) -0.0001(19) 0.007(2)
C18 0.024(3) 0.039(3) 0.021(3) 0.013(2) 0.000(2) 0.000(2)
C19 0.016(3) 0.026(3) 0.034(3) 0.009(2) -0.005(2) 0.001(2)
C20 0.014(2) 0.030(3) 0.027(3) 0.003(2) -0.004(2) 0.003(2)
C21 0.015(2) 0.027(3) 0.022(3) 0.003(2) -0.001(2) -0.002(2)
C22 0.038(4) 0.066(5) 0.030(3) 0.023(3) 0.011(3) 0.000(3)
C23 0.036(4) 0.022(3) 0.054(4) 0.012(3) -0.010(3) 0.000(3)
C24 0.025(3) 0.038(3) 0.037(3) -0.002(3) 0.001(3) 0.009(3)
C25 0.023(3) 0.034(3) 0.037(3) 0.004(3) 0.007(3) -0.006(2)

loop_
_atom_type_symbol
_atom_type_description
_atom_type_scat_dispersion_real
_atom_type_scat_dispersion_imag
_atom_type_scat_source
C C 0.0033 0.0016 'International Tables Vol C Tables 4.2.6.8 and 6.1.1.4'
H H 0.0000 0.0000 'International Tables Vol C Tables 4.2.6.8 and 6.1.1.4'
S S 0.1246 0.1234 'International Tables Vol C Tables 4.2.6.8 and 6.1.1.4'
Y Y -2.7962 3.5667 'International Tables Vol C Tables 4.2.6.8 and 6.1.1.4'

loop_
_geom_angle_atom_site_label_1
_geom_angle_atom_site_label_2
_geom_angle_atom_site_label_3
_geom_angle
_geom_angle_site_symmetry_1
C1 Y1 C17 114.56(17) .
C1 Y1 C8 108.68(18) .
C17 Y1 C8 127.00(17) .
C1 Y1 C21 125.60(18) .
C17 Y1 C21 31.31(17) .
C8 Y1 C21 125.66(17) .
C1 Y1 C9 88.79(18) .
C17 Y1 C9 121.43(17) .
C8 Y1 C9 31.02(18) .
C21 Y1 C9 140.19(17) .
C1 Y1 C10 101.77(18) .
C17 Y1 C10 90.63(17) .
C8 Y1 C10 50.83(17) .
C21 Y1 C10 113.31(18) .
C9 Y1 C10 30.83(18) .
C1 Y1 C18 84.21(18) .
C17 Y1 C18 30.40(18) .
C8 Y1 C18 148.25(19) .
C21 Y1 C18 51.37(17) .
C9 Y1 C18 125.64(19) .
C10 Y1 C18 98.85(19) .
C1 Y1 C12 138.37(17) .
C17 Y1 C12 98.24(17) .
C8 Y1 C12 30.73(17) .
C21 Y1 C12 95.79(17) .
C9 Y1 C12 51.13(16) .
C10 Y1 C12 50.82(16) .
C18 Y1 C12 125.79(18) .
C1 Y1 C11 132.41(18) .
C17 Y1 C11 77.63(17) .
C8 Y1 C11 50.35(17) .
C21 Y1 C11 89.49(17) .
C9 Y1 C11 50.70(16) .
C10 Y1 C11 30.64(17) .
C18 Y1 C11 99.32(18) .
C12 Y1 C11 30.41(16) .
C1 Y1 C20 98.80(18) .
C17 Y1 C20 50.22(17) .
C8 Y1 C20 146.93(18) .
C21 Y1 C20 30.53(17) .
C9 Y1 C20 170.61(17) .
C10 Y1 C20 140.68(18) .
C18 Y1 C20 50.44(18) .
C12 Y1 C20 122.31(17) .
C11 Y1 C20 120.00(17) .
C1 Y1 C19 75.36(17) .
C17 Y1 C19 49.60(17) .
C8 Y1 C19 175.94(16) .
C21 Y1 C19 50.32(17) .
C9 Y1 C19 151.00(19) .
C10 Y1 C19 128.73(19) .
C18 Y1 C19 30.26(19) .
C12 Y1 C19 145.25(16) .
C11 Y1 C19 126.74(17) .
C20 Y1 C19 30.06(18) .
C1 Y1 S1 83.82(14) .
C17 Y1 S1 129.61(12) .
C8 Y1 S1 83.05(12) .
C21 Y1 S1 99.17(13) .
C9 Y1 S1 104.49(13) .
C10 Y1 S1 133.16(13) .
C18 Y1 S1 127.97(14) .
C12 Y1 S1 94.83(12) .
C11 Y1 S1 125.23(12) .
C20 Y1 S1 81.96(13) .
C19 Y1 S1 97.87(14) .
C1 S1 C2 106.7(2) 2_666
C1 S1 Y1 108.48(19) 2_666
C2 S1 Y1 105.96(17) .
S1 C1 Y1 131.9(3) 2_666
C7 C2 C3 119.9(5) .
C7 C2 S1 122.6(4) .
C3 C2 S1 117.5(4) .
C4 C3 C2 120.0(6) .
C5 C4 C3 120.0(6) .
C4 C5 C6 120.2(6) .
C5 C6 C7 120.2(6) .
C2 C7 C6 119.8(5) .
C12 C8 C9 109.3(5) .
C12 C8 Y1 76.4(3) .
C9 C8 Y1 75.6(3) .
C10 C9 C8 106.8(5) .
C10 C9 C13 125.8(6) .
C8 C9 C13 126.8(6) .
C10 C9 Y1 74.6(3) .
C8 C9 Y1 73.4(3) .
C13 C9 Y1 124.4(4) .
C9 C10 C11 108.4(5) .
C9 C10 C14 125.0(5) .
C11 C10 C14 126.3(5) .
C9 C10 Y1 74.6(3) .
C11 C10 Y1 76.4(3) .
C14 C10 Y1 120.4(4) .
C12 C11 C10 108.1(5) .
C12 C11 C15 125.0(5) .
C10 C11 C15 126.1(5) .
C12 C11 Y1 73.7(3) .
C10 C11 Y1 73.0(3) .
C15 C11 Y1 127.5(4) .
C8 C12 C11 107.4(5) .
C8 C12 C16 126.9(5) .
C11 C12 C16 125.3(5) .
C8 C12 Y1 72.9(3) .
C11 C12 Y1 75.9(3) .
C16 C12 Y1 122.8(3) .
C18 C17 C21 111.3(5) .
C18 C17 Y1 78.3(3) .
C21 C17 Y1 76.8(3) .
C17 C18 C19 106.5(5) .
C17 C18 C22 127.0(6) .
C19 C18 C22 126.3(6) .
C17 C18 Y1 71.3(3) .
C19 C18 Y1 77.9(3) .
C22 C18 Y1 120.5(4) .
C18 C19 C20 108.4(5) .
C18 C19 C23 125.2(6) .
C20 C19 C23 125.5(6) .
C18 C19 Y1 71.9(3) .
C20 C19 Y1 74.2(3) .
C23 C19 Y1 128.0(4) .
C19 C20 C21 108.0(5) .
C19 C20 C24 125.2(5) .
C21 C20 C24 126.1(5) .
C19 C20 Y1 75.7(3) .
C21 C20 Y1 71.6(3) .
C24 C20 Y1 126.2(4) .
C17 C21 C20 105.8(5) .
C17 C21 C25 128.0(5) .
C20 C21 C25 125.8(5) .
C17 C21 Y1 71.9(3) .
C20 C21 Y1 77.9(3) .
C25 C21 Y1 121.2(4) .

loop_
_geom_bond_atom_site_label_1
_geom_bond_atom_site_label_2
_geom_bond_distance
_geom_bond_site_symmetry_2
Y1 C1 2.476(5) .
Y1 C17 2.583(5) .
Y1 C8 2.634(5) .
Y1 C21 2.646(5) .
Y1 C9 2.662(5) .
Y1 C10 2.662(5) .
Y1 C18 2.671(5) .
Y1 C12 2.678(5) .
Y1 C11 2.705(5) .
Y1 C20 2.727(5) .
Y1 C19 2.747(5) .
Y1 S1 2.8928(14) .
S1 C1 1.783(5) 2_666
S1 C2 1.796(5) .
C1 S1 1.783(5) 2_666
C2 C7 1.385(8) .
C2 C3 1.393(8) .
C3 C4 1.391(8) .
C4 C5 1.380(10) .
C5 C6 1.386(10) .
C6 C7 1.394(8) .
C8 C12 1.408(8) .
C8 C9 1.416(8) .
C9 C10 1.415(8) .
C9 C13 1.494(8) .
C10 C11 1.419(8) .
C10 C14 1.508(8) .
C11 C12 1.412(8) .
C11 C15 1.500(8) .
C12 C16 1.513(7) .
C17 C18 1.380(8) .
C17 C21 1.412(8) .
C18 C19 1.416(9) .
C18 C22 1.506(8) .
C19 C20 1.420(8) .
C19 C23 1.510(8) .
C20 C21 1.417(8) .
C20 C24 1.497(9) .
C21 C25 1.507(8) .
